data_4020552
loop_
_publ_author_name
'Juhienah K. Khalaf'
'Apurba Datta'

_publ_section_title
;
 Stereoselective Route to the Ezoaminuroic Acid Core of the Ezomycins
;
_journal_name_full 'Journal of Organic Chemistry'
_journal_page_first 6937
_journal_page_last 6940
_journal_paper_doi 10.1021/jo051086n
_journal_volume 70
_journal_year 2005
_chemical_absolute_configuration syn
_chemical_formula_moiety 'C15 H25 N O8'
_chemical_formula_sum 'C15 H25 N O8'
_chemical_formula_weight 347.36
_space_group_IT_number 19
_space_group_name_Hall 'P 2ac 2ab'
_space_group_name_H-M_alt 'P 21 21 21'
_symmetry_cell_setting orthorhombic
_symmetry_space_group_name_Hall 'P 2ac 2ab'
_symmetry_space_group_name_H-M 'P 21 21 21'
_cell_angle_alpha 90.00
_cell_angle_beta 90.00
_cell_angle_gamma 90.00
_cell_formula_units_Z 4
_cell_length_a 5.198(4)
_cell_length_b 16.182(10)
_cell_length_c 21.494(13)
_cell_measurement_temperature 100(2)
_cell_volume 1808(2)
_diffrn_ambient_temperature 100(2)
_exptl_crystal_density_diffrn 1.276
_cod_depositor_comments
;
The following automatic conversions were performed:
'_symmetry_cell_setting' value 'Orthorhombic' changed to 'orthorhombic'
according to '/home/saulius/struct/CIF-dictionaries/cif_core.dic'
dictionary named 'cif_core.dic' version 2.4.1 from 2010-06-29.

Automatic conversion script
Id: cif_fix_enum 1527 2010-12-29 10:47:43Z saulius 
;
_cod_database_code 4020552

loop_
_symmetry_equiv_pos_as_xyz
'x, y, z'
'-x+1/2, -y, z+1/2'
'-x, y+1/2, -z+1/2'
'x+1/2, -y+1/2, -z'

loop_
_atom_site_label
_atom_site_type_symbol
_atom_site_fract_x
_atom_site_fract_y
_atom_site_fract_z
_atom_site_U_iso_or_equiv
_atom_site_adp_type
_atom_site_occupancy
_atom_site_symmetry_multiplicity
_atom_site_calc_flag
_atom_site_refinement_flags
_atom_site_disorder_assembly
_atom_site_disorder_group
O1 O 0.2487(6) 0.45168(18) 0.73077(13) 0.0282(7) Uani 1 1 d . . .
O2 O 0.2872(6) 0.32485(19) 0.68614(14) 0.0298(7) Uani 1 1 d . . .
O3 O 0.6130(6) 0.39259(19) 0.59326(14) 0.0283(7) Uani 1 1 d . . .
O4 O 0.3698(6) 0.3988(2) 0.50589(15) 0.0356(8) Uani 1 1 d . . .
O5 O 0.9565(5) 0.5699(2) 0.55342(14) 0.0320(8) Uani 1 1 d . . .
O6 O 0.6619(5) 0.60488(19) 0.47820(13) 0.0269(7) Uani 1 1 d . . .
O7 O -0.0137(6) 0.5585(2) 0.80520(16) 0.0416(9) Uani 1 1 d . . .
O8 O 0.3389(6) 0.63854(19) 0.81284(14) 0.0336(8) Uani 1 1 d . . .
N1 N 0.5211(7) 0.5690(2) 0.57110(17) 0.0247(9) Uani 1 1 d . . .
H1A H 0.3720 0.5866 0.5569 0.030 Uiso 1 1 calc R . .
C1 C 0.4026(8) 0.4009(3) 0.69233(19) 0.0247(10) Uani 1 1 d . . .
H1B H 0.5767 0.3942 0.7114 0.030 Uiso 1 1 calc R . .
C2 C 0.4289(8) 0.4408(3) 0.62808(19) 0.0246(10) Uani 1 1 d . . .
H2 H 0.2588 0.4400 0.6064 0.030 Uiso 1 1 calc R . .
C3 C 0.5277(8) 0.5290(3) 0.63201(19) 0.0245(10) Uani 1 1 d . . .
H3 H 0.7109 0.5270 0.6461 0.029 Uiso 1 1 calc R . .
C4 C 0.3746(8) 0.5795(3) 0.67977(19) 0.0263(10) Uani 1 1 d . . .
H4A H 0.1982 0.5897 0.6642 0.032 Uiso 1 1 calc R . .
H4B H 0.4590 0.6336 0.6868 0.032 Uiso 1 1 calc R . .
C5 C 0.3637(9) 0.5303(3) 0.74126(19) 0.0259(10) Uani 1 1 d . . .
H5 H 0.5424 0.5223 0.7574 0.031 Uiso 1 1 calc R . .
C6 C 0.2030(8) 0.5756(3) 0.7903(2) 0.0290(11) Uani 1 1 d . . .
C7 C 0.2847(11) 0.2780(3) 0.7433(2) 0.0362(12) Uani 1 1 d . . .
H7A H 0.2255 0.2216 0.7348 0.054 Uiso 1 1 d R . .
H7B H 0.1682 0.3044 0.7731 0.054 Uiso 1 1 d R . .
H7C H 0.4588 0.2762 0.7607 0.054 Uiso 1 1 d R . .
C8 C 0.5618(9) 0.3768(3) 0.5323(2) 0.0277(10) Uani 1 1 d . . .
C9 C 0.7819(9) 0.3312(3) 0.5025(2) 0.0339(11) Uani 1 1 d . . .
H9A H 0.7492 0.3253 0.4579 0.051 Uiso 1 1 d R . .
H9B H 0.7982 0.2764 0.5215 0.051 Uiso 1 1 d R . .
H9C H 0.9416 0.3623 0.5089 0.051 Uiso 1 1 d R . .
C10 C 0.7340(8) 0.5803(3) 0.5352(2) 0.0247(10) Uani 1 1 d . . .
C11 C 0.8554(8) 0.6199(3) 0.4288(2) 0.0271(10) Uani 1 1 d . . .
C12 C 0.9945(9) 0.5395(3) 0.4129(2) 0.0349(12) Uani 1 1 d . . .
H12A H 1.0971 0.5216 0.4487 0.052 Uiso 1 1 d R . .
H12B H 1.1079 0.5485 0.3771 0.052 Uiso 1 1 d R . .
H12C H 0.8678 0.4967 0.4026 0.052 Uiso 1 1 d R . .
C13 C 1.0351(9) 0.6894(3) 0.4471(2) 0.0327(11) Uani 1 1 d . . .
H13A H 1.1538 0.6700 0.4793 0.049 Uiso 1 1 d R . .
H13B H 0.9345 0.7360 0.4632 0.049 Uiso 1 1 d R . .
H13C H 1.1333 0.7074 0.4106 0.049 Uiso 1 1 d R . .
C14 C 0.6847(9) 0.6460(3) 0.3737(2) 0.0386(13) Uani 1 1 d . . .
H14A H 0.5618 0.6018 0.3643 0.058 Uiso 1 1 d R . .
H14B H 0.7927 0.6563 0.3371 0.058 Uiso 1 1 d R . .
H14C H 0.5909 0.6965 0.3845 0.058 Uiso 1 1 d R . .
C15 C 0.2188(10) 0.6861(3) 0.8621(2) 0.0370(12) Uani 1 1 d . . .
H15A H 0.3357 0.7303 0.8754 0.056 Uiso 1 1 d R . .
H15B H 0.1814 0.6498 0.8974 0.056 Uiso 1 1 d R . .
H15C H 0.0583 0.7105 0.8467 0.056 Uiso 1 1 d R . .

loop_
_atom_site_aniso_label
_atom_site_aniso_U_11
_atom_site_aniso_U_22
_atom_site_aniso_U_33
_atom_site_aniso_U_23
_atom_site_aniso_U_13
_atom_site_aniso_U_12
O1 0.0245(15) 0.0376(17) 0.0225(17) -0.0001(13) 0.0024(14) -0.0019(14)
O2 0.0338(17) 0.0373(17) 0.0183(17) 0.0017(13) -0.0013(14) -0.0057(15)
O3 0.0238(16) 0.0385(17) 0.0227(18) -0.0026(13) -0.0002(14) 0.0051(14)
O4 0.0259(16) 0.054(2) 0.0275(19) -0.0032(15) -0.0032(15) 0.0000(16)
O5 0.0164(14) 0.057(2) 0.0222(18) 0.0056(15) -0.0034(13) -0.0006(15)
O6 0.0171(14) 0.0490(18) 0.0147(16) 0.0038(13) -0.0014(12) -0.0004(14)
O7 0.0284(18) 0.061(2) 0.036(2) -0.0074(17) 0.0056(16) -0.0010(18)
O8 0.0352(17) 0.0427(18) 0.0229(18) -0.0075(14) 0.0059(15) -0.0060(16)
N1 0.0167(16) 0.037(2) 0.021(2) 0.0050(15) 0.0054(15) 0.0028(17)
C1 0.023(2) 0.036(2) 0.015(2) 0.0013(19) -0.0002(18) 0.004(2)
C2 0.017(2) 0.040(3) 0.017(2) -0.0033(19) 0.0009(17) 0.003(2)
C3 0.0161(19) 0.042(3) 0.015(2) 0.0039(18) 0.0010(17) 0.000(2)
C4 0.022(2) 0.039(3) 0.018(2) 0.0020(18) -0.0015(19) 0.000(2)
C5 0.021(2) 0.040(2) 0.016(2) 0.0038(18) 0.0009(19) -0.001(2)
C6 0.027(2) 0.042(3) 0.018(2) 0.0055(19) -0.0027(19) 0.002(2)
C7 0.047(3) 0.040(3) 0.021(3) 0.006(2) 0.008(2) -0.006(2)
C8 0.027(2) 0.037(2) 0.019(3) -0.001(2) -0.003(2) -0.011(2)
C9 0.031(2) 0.040(3) 0.031(3) -0.006(2) 0.005(2) -0.003(2)
C10 0.021(2) 0.035(2) 0.018(2) 0.0002(18) -0.0057(19) 0.0018(19)
C11 0.017(2) 0.046(3) 0.018(2) 0.0043(19) 0.0039(18) 0.002(2)
C12 0.031(3) 0.049(3) 0.025(3) -0.003(2) 0.009(2) -0.005(2)
C13 0.026(2) 0.041(3) 0.032(3) 0.003(2) 0.010(2) 0.000(2)
C14 0.026(3) 0.071(3) 0.019(3) 0.011(2) 0.007(2) -0.002(3)
C15 0.042(3) 0.046(3) 0.023(3) -0.005(2) 0.005(2) 0.009(3)

loop_
_geom_bond_atom_site_label_1
_geom_bond_atom_site_label_2
_geom_bond_distance
_geom_bond_site_symmetry_2
_geom_bond_publ_flag
O1 C1 1.413(5) . ?
O1 C5 1.424(5) . ?
O2 C1 1.376(5) . ?
O2 C7 1.443(5) . ?
O3 C8 1.361(5) . ?
O3 C2 1.444(5) . ?
O4 C8 1.201(6) . ?
O5 C10 1.233(5) . ?
O6 C10 1.342(5) . ?
O6 C11 1.483(5) . ?
O7 C6 1.204(6) . ?
O8 C6 1.331(6) . ?
O8 C15 1.450(5) . ?
N1 C10 1.361(6) . ?
N1 C3 1.461(5) . ?
N1 H1A 0.8800 . ?
C1 C2 1.530(6) . ?
C1 H1B 1.0000 . ?
C2 C3 1.520(6) . ?
C2 H2 1.0000 . ?
C3 C4 1.535(6) . ?
C3 H3 1.0000 . ?
C4 C5 1.544(6) . ?
C4 H4A 0.9900 . ?
C4 H4B 0.9900 . ?
C5 C6 1.531(6) . ?
C5 H5 1.0000 . ?
C7 H7A 0.9800 . ?
C7 H7B 0.9800 . ?
C7 H7C 0.9800 . ?
C8 C9 1.504(6) . ?
C9 H9A 0.9800 . ?
C9 H9B 0.9800 . ?
C9 H9C 0.9800 . ?
C11 C13 1.514(6) . ?
C11 C12 1.528(7) . ?
C11 C14 1.539(6) . ?
C12 H12A 0.9800 . ?
C12 H12B 0.9800 . ?
C12 H12C 0.9800 . ?
C13 H13A 0.9800 . ?
C13 H13B 0.9800 . ?
C13 H13C 0.9800 . ?
C14 H14A 0.9800 . ?
C14 H14B 0.9800 . ?
C14 H14C 0.9800 . ?
C15 H15A 0.9800 . ?
C15 H15B 0.9800 . ?
C15 H15C 0.9800 . ?

loop_
_cod_related_entry_id
_cod_related_entry_database
_cod_related_entry_code
1 ChemSpider 9362180
